data_2237945
loop_
_publ_author_name
'Muthulakshmi, Selvarasu'
'Kalaivani, Doraisamyraja'

_publ_section_title
;
 1,2-Bis(2,4-dinitrophenyl)disulfane
;
_journal_coeditor_code LH5606
_journal_issue 5
_journal_name_full 'Acta Crystallographica Section E'
_journal_page_first o808
_journal_page_last o809
_journal_paper_doi 10.1107/S1600536813011082
_journal_volume 69
_journal_year 2013
_chemical_formula_iupac 'C12 H6 N4 O8 S2'
_chemical_formula_moiety 'C12 H6 N4 O8 S2'
_chemical_formula_sum 'C12 H6 N4 O8 S2'
_chemical_formula_weight 398.33
_chemical_name_systematic
;
1,2-Bis(2,4-dinitrophenyl)disulfane
;
_space_group_IT_number 14
_symmetry_cell_setting monoclinic
_symmetry_space_group_name_Hall '-P 2ybc'
_symmetry_space_group_name_H-M 'P 1 21/c 1'
_atom_sites_solution_hydrogens geom
_atom_sites_solution_primary direct
_atom_sites_solution_secondary difmap
_audit_creation_method SHELXL-97
_cell_angle_alpha 90.00
_cell_angle_beta 90.943(2)
_cell_angle_gamma 90.00
_cell_formula_units_Z 4
_cell_length_a 11.3776(6)
_cell_length_b 11.9579(5)
_cell_length_c 11.0459(6)
_cell_measurement_reflns_used 7792
_cell_measurement_temperature 293(2)
_cell_measurement_theta_max 30.15
_cell_measurement_theta_min 2.47
_cell_volume 1502.62(13)
_computing_cell_refinement 'APEX2 and SAINT (Bruker, 2004)'
_computing_data_collection 'APEX2 (Bruker, 2004)'
_computing_data_reduction 'SAINT and XPREP (Bruker, 2004)'
_computing_molecular_graphics
;
ORTEP-3 for Windows (Farrugia, 2012) and
Mercury (Macrae <i>et al.</i>, 2008)
;
_computing_publication_material 'SHELXL97 (Sheldrick, 2008)'
_computing_structure_refinement 'SHELXL97 (Sheldrick, 2008)'
_computing_structure_solution 'SIR92 (Altomare <i>et al.</i>, 1993)'
_diffrn_ambient_temperature 293(2)
_diffrn_measured_fraction_theta_full 1.000
_diffrn_measured_fraction_theta_max 0.970
_diffrn_measurement_device_type 'Bruker Kappa APEXII CCD'
_diffrn_measurement_method '\w and \f scan'
_diffrn_radiation_monochromator graphite
_diffrn_radiation_source 'fine-focus sealed tube'
_diffrn_radiation_type MoK\a
_diffrn_radiation_wavelength 0.71073
_diffrn_reflns_av_R_equivalents 0.0249
_diffrn_reflns_av_sigmaI/netI 0.0246
_diffrn_reflns_limit_h_max 16
_diffrn_reflns_limit_h_min -17
_diffrn_reflns_limit_k_max 18
_diffrn_reflns_limit_k_min -17
_diffrn_reflns_limit_l_max 16
_diffrn_reflns_limit_l_min -16
_diffrn_reflns_number 22589
_diffrn_reflns_theta_full 25.24
_diffrn_reflns_theta_max 33.47
_diffrn_reflns_theta_min 2.47
_diffrn_standards_decay_% 0
_exptl_absorpt_coefficient_mu 0.411
_exptl_absorpt_correction_T_max 0.9223
_exptl_absorpt_correction_T_min 0.8042
_exptl_absorpt_correction_type multi-scan
_exptl_absorpt_process_details '(SADABS; Bruker, 2004)'
_exptl_crystal_colour yellow
_exptl_crystal_density_diffrn 1.761
_exptl_crystal_density_method 'not measured'
_exptl_crystal_description block
_exptl_crystal_F_000 808
_exptl_crystal_size_max 0.25
_exptl_crystal_size_mid 0.20
_exptl_crystal_size_min 0.20
_refine_diff_density_max 0.442
_refine_diff_density_min -0.253
_refine_ls_extinction_method none
_refine_ls_goodness_of_fit_ref 1.021
_refine_ls_hydrogen_treatment constr
_refine_ls_matrix_type full
_refine_ls_number_parameters 235
_refine_ls_number_reflns 5706
_refine_ls_number_restraints 0
_refine_ls_restrained_S_all 1.021
_refine_ls_R_factor_all 0.0722
_refine_ls_R_factor_gt 0.0471
_refine_ls_shift/su_max 0.000
_refine_ls_shift/su_mean 0.000
_refine_ls_structure_factor_coef Fsqd
_refine_ls_weighting_details 'calc w=1/[\s^2^(Fo^2^)+(0.0681P)^2^+0.4377P] where P=(Fo^2^+2Fc^2^)/3'
_refine_ls_weighting_scheme calc
_refine_ls_wR_factor_gt 0.1238
_refine_ls_wR_factor_ref 0.1408
_reflns_number_gt 3983
_reflns_number_total 5706
_reflns_threshold_expression I>2\s(I)
_cod_data_source_file lh5606.cif
_cod_data_source_block I
_cod_original_sg_symbol_H-M 'P 21/c'
_cod_database_code 2237945
_cod_database_fobs_code 2237945

loop_
_symmetry_equiv_pos_as_xyz
'x, y, z'
'-x, y+1/2, -z+1/2'
'-x, -y, -z'
'x, -y-1/2, z-1/2'

loop_
_atom_site_type_symbol
_atom_site_label
_atom_site_fract_x
_atom_site_fract_y
_atom_site_fract_z
_atom_site_U_iso_or_equiv
_atom_site_adp_type
_atom_site_calc_flag
_atom_site_refinement_flags
_atom_site_occupancy
_atom_site_symmetry_multiplicity
C C1 0.94644(14) 0.13448(15) 0.26049(15) 0.0423(3) Uani d . 1 1
C C2 0.87515(16) 0.21656(14) 0.21366(17) 0.0459(4) Uani d . 1 1
H H2 0.8704 0.2863 0.2504 0.055 Uiso calc R 1 1
C C3 0.81090(15) 0.19244(13) 0.11069(16) 0.0414(3) Uani d . 1 1
C C4 0.81370(13) 0.08818(12) 0.05402(14) 0.0360(3) Uani d . 1 1
C C5 0.88741(14) 0.00751(13) 0.10614(15) 0.0402(3) Uani d . 1 1
H H5 0.8917 -0.0631 0.0711 0.048 Uiso calc R 1 1
C C6 0.95385(14) 0.03052(14) 0.20845(16) 0.0423(3) Uani d . 1 1
H H6 1.0032 -0.0237 0.2419 0.051 Uiso calc R 1 1
C C7 0.56165(13) -0.32356(13) 0.13396(14) 0.0357(3) Uani d . 1 1
C C8 0.62734(13) -0.37316(13) 0.04595(15) 0.0386(3) Uani d . 1 1
H H8 0.6302 -0.4505 0.0380 0.046 Uiso calc R 1 1
C C9 0.68881(13) -0.30433(13) -0.03018(14) 0.0358(3) Uani d . 1 1
C C10 0.68625(12) -0.18758(13) -0.02111(13) 0.0342(3) Uani d . 1 1
C C11 0.61794(14) -0.14233(13) 0.07059(15) 0.0391(3) Uani d . 1 1
H H11 0.6145 -0.0651 0.0798 0.047 Uiso calc R 1 1
C C12 0.55557(14) -0.20961(13) 0.14776(15) 0.0385(3) Uani d . 1 1
H H12 0.5101 -0.1784 0.2082 0.046 Uiso calc R 1 1
N N1 1.01562(15) 0.15860(17) 0.37076(16) 0.0594(4) Uani d . 1 1
N N2 0.73842(17) 0.28314(13) 0.06113(19) 0.0586(4) Uani d . 1 1
N N3 0.49685(13) -0.39543(13) 0.21674(14) 0.0477(3) Uani d . 1 1
N N4 0.75847(13) -0.36018(14) -0.12208(14) 0.0476(3) Uani d . 1 1
O O1 1.08349(18) 0.0867(2) 0.40606(18) 0.0917(6) Uani d . 1 1
O O2 1.00333(17) 0.24936(18) 0.41926(17) 0.0815(5) Uani d . 1 1
O O3 0.7298(2) 0.36795(16) 0.1202(2) 0.1180(9) Uani d . 1 1
O O4 0.69201(16) 0.26986(13) -0.03687(19) 0.0752(5) Uani d . 1 1
O O5 0.44650(15) -0.35239(14) 0.30093(15) 0.0700(4) Uani d . 1 1
O O6 0.49935(17) -0.49559(13) 0.19861(18) 0.0799(5) Uani d . 1 1
O O7 0.75453(16) -0.46121(13) -0.12824(17) 0.0778(5) Uani d . 1 1
O O8 0.81704(14) -0.30190(14) -0.18852(14) 0.0655(4) Uani d . 1 1
S S1 0.72498(4) 0.05824(4) -0.07550(4) 0.04737(13) Uani d . 1 1
S S2 0.76812(4) -0.10241(4) -0.12039(4) 0.04554(12) Uani d . 1 1

loop_
_atom_site_aniso_label
_atom_site_aniso_U_11
_atom_site_aniso_U_22
_atom_site_aniso_U_33
_atom_site_aniso_U_12
_atom_site_aniso_U_13
_atom_site_aniso_U_23
C1 0.0357(7) 0.0502(9) 0.0413(8) -0.0104(6) 0.0067(6) -0.0055(7)
C2 0.0488(9) 0.0382(8) 0.0513(9) -0.0065(7) 0.0143(7) -0.0080(7)
C3 0.0412(8) 0.0335(7) 0.0499(9) -0.0008(6) 0.0103(7) 0.0043(6)
C4 0.0359(7) 0.0335(7) 0.0390(7) -0.0070(5) 0.0064(6) 0.0041(5)
C5 0.0407(8) 0.0332(7) 0.0467(8) -0.0027(6) 0.0038(6) -0.0013(6)
C6 0.0356(7) 0.0427(8) 0.0487(9) -0.0013(6) 0.0020(6) 0.0029(7)
C7 0.0326(7) 0.0360(7) 0.0384(7) -0.0004(5) 0.0012(5) 0.0030(5)
C8 0.0381(7) 0.0320(6) 0.0458(8) 0.0035(5) -0.0016(6) -0.0028(6)
C9 0.0325(7) 0.0387(7) 0.0360(7) 0.0036(5) 0.0004(5) -0.0076(6)
C10 0.0318(6) 0.0378(7) 0.0331(6) -0.0037(5) 0.0009(5) -0.0017(5)
C11 0.0427(8) 0.0309(6) 0.0440(8) -0.0003(6) 0.0077(6) -0.0032(6)
C12 0.0383(7) 0.0362(7) 0.0414(8) 0.0024(6) 0.0097(6) -0.0032(6)
N1 0.0498(9) 0.0760(12) 0.0524(9) -0.0147(8) -0.0006(7) -0.0107(8)
N2 0.0671(11) 0.0374(8) 0.0714(11) 0.0071(7) 0.0062(9) 0.0083(7)
N3 0.0443(8) 0.0449(8) 0.0540(9) -0.0049(6) 0.0050(6) 0.0119(6)
N4 0.0445(8) 0.0499(8) 0.0485(8) 0.0045(6) 0.0063(6) -0.0146(6)
O1 0.0865(13) 0.1028(15) 0.0845(13) 0.0076(11) -0.0384(10) -0.0111(11)
O2 0.0828(12) 0.0917(12) 0.0701(11) -0.0154(10) 0.0018(9) -0.0382(9)
O3 0.196(3) 0.0589(11) 0.0986(15) 0.0615(14) -0.0184(16) -0.0123(10)
O4 0.0770(11) 0.0504(8) 0.0972(13) 0.0045(7) -0.0282(10) 0.0116(8)
O5 0.0730(10) 0.0733(10) 0.0646(9) -0.0068(8) 0.0304(8) 0.0071(8)
O6 0.0989(13) 0.0415(7) 0.1001(13) -0.0095(8) 0.0274(10) 0.0162(8)
O7 0.0914(12) 0.0486(8) 0.0946(13) 0.0047(8) 0.0382(10) -0.0246(8)
O8 0.0707(9) 0.0673(9) 0.0594(8) -0.0052(7) 0.0297(7) -0.0162(7)
S1 0.0535(3) 0.0414(2) 0.0469(2) -0.00851(17) -0.00634(18) 0.00949(16)
S2 0.0508(2) 0.0483(2) 0.0377(2) -0.01204(17) 0.00926(16) -0.00253(16)

loop_
_atom_type_symbol
_atom_type_description
_atom_type_scat_dispersion_real
_atom_type_scat_dispersion_imag
_atom_type_scat_source
C C 0.0033 0.0016 'International Tables Vol C Tables 4.2.6.8 and 6.1.1.4'
H H 0.0000 0.0000 'International Tables Vol C Tables 4.2.6.8 and 6.1.1.4'
N N 0.0061 0.0033 'International Tables Vol C Tables 4.2.6.8 and 6.1.1.4'
O O 0.0106 0.0060 'International Tables Vol C Tables 4.2.6.8 and 6.1.1.4'
S S 0.1246 0.1234 'International Tables Vol C Tables 4.2.6.8 and 6.1.1.4'

loop_
_geom_angle_atom_site_label_1
_geom_angle_atom_site_label_2
_geom_angle_atom_site_label_3
_geom_angle
C2 C1 C6 122.07(16)
C2 C1 N1 118.61(17)
C6 C1 N1 119.31(17)
C1 C2 C3 117.81(15)
C1 C2 H2 121.1
C3 C2 H2 121.1
C2 C3 C4 122.93(15)
C2 C3 N2 116.33(16)
C4 C3 N2 120.74(16)
C3 C4 C5 116.76(15)
C3 C4 S1 121.68(12)
C5 C4 S1 121.54(12)
C6 C5 C4 121.21(15)
C6 C5 H5 119.4
C4 C5 H5 119.4
C1 C6 C5 119.21(16)
C1 C6 H6 120.4
C5 C6 H6 120.4
C8 C7 C12 122.49(14)
C8 C7 N3 118.38(14)
C12 C7 N3 119.13(14)
C7 C8 C9 117.59(14)
C7 C8 H8 121.2
C9 C8 H8 121.2
C8 C9 C10 122.78(14)
C8 C9 N4 116.01(14)
C10 C9 N4 121.21(14)
C11 C10 C9 116.81(13)
C11 C10 S2 122.06(12)
C9 C10 S2 121.13(11)
C12 C11 C10 121.42(14)
C12 C11 H11 119.3
C10 C11 H11 119.3
C7 C12 C11 118.92(14)
C7 C12 H12 120.5
C11 C12 H12 120.5
O1 N1 O2 124.45(19)
O1 N1 C1 117.14(19)
O2 N1 C1 118.4(2)
O4 N2 O3 123.72(19)
O4 N2 C3 118.27(17)
O3 N2 C3 118.0(2)
O5 N3 O6 123.81(17)
O5 N3 C7 118.59(15)
O6 N3 C7 117.57(16)
O7 N4 O8 123.85(16)
O7 N4 C9 118.39(16)
O8 N4 C9 117.76(15)
C4 S1 S2 104.44(6)
C10 S2 S1 105.01(5)

loop_
_geom_bond_atom_site_label_1
_geom_bond_atom_site_label_2
_geom_bond_distance
C1 C2 1.369(3)
C1 C6 1.373(2)
C1 N1 1.468(2)
C2 C3 1.373(3)
C2 H2 0.9300
C3 C4 1.396(2)
C3 N2 1.463(2)
C4 C5 1.396(2)
C4 S1 1.7738(16)
C5 C6 1.377(2)
C5 H5 0.9300
C6 H6 0.9300
C7 C8 1.371(2)
C7 C12 1.373(2)
C7 N3 1.463(2)
C8 C9 1.376(2)
C8 H8 0.9300
C9 C10 1.400(2)
C9 N4 1.460(2)
C10 C11 1.396(2)
C10 S2 1.7723(15)
C11 C12 1.378(2)
C11 H11 0.9300
C12 H12 0.9300
N1 O1 1.216(3)
N1 O2 1.219(3)
N2 O4 1.207(3)
N2 O3 1.211(3)
N3 O5 1.215(2)
N3 O6 1.215(2)
N4 O7 1.211(2)
N4 O8 1.218(2)
S1 S2 2.0458(7)

loop_
_geom_hbond_atom_site_label_D
_geom_hbond_atom_site_label_H
_geom_hbond_atom_site_label_A
_geom_hbond_site_symmetry_A
_geom_hbond_distance_DH
_geom_hbond_distance_HA
_geom_hbond_distance_DA
_geom_hbond_angle_DHA
C5 H5 O2 2_745 0.93 2.54 3.341(3) 144.2
C8 H8 O3 1_545 0.93 2.60 3.403(2) 144.3
C12 H12 O6 2_655 0.93 2.42 3.139(2) 134.2

loop_
_geom_torsion_atom_site_label_1
_geom_torsion_atom_site_label_2
_geom_torsion_atom_site_label_3
_geom_torsion_atom_site_label_4
_geom_torsion
C6 C1 C2 C3 -0.7(3)
N1 C1 C2 C3 -179.85(15)
C1 C2 C3 C4 1.3(2)
C1 C2 C3 N2 -178.22(15)
C2 C3 C4 C5 -0.9(2)
N2 C3 C4 C5 178.56(15)
C2 C3 C4 S1 177.43(13)
N2 C3 C4 S1 -3.1(2)
C3 C4 C5 C6 0.0(2)
S1 C4 C5 C6 -178.38(12)
C2 C1 C6 C5 -0.2(3)
N1 C1 C6 C5 178.95(15)
C4 C5 C6 C1 0.6(2)
C12 C7 C8 C9 0.1(2)
N3 C7 C8 C9 -179.24(13)
C7 C8 C9 C10 -0.2(2)
C7 C8 C9 N4 179.53(14)
C8 C9 C10 C11 0.3(2)
N4 C9 C10 C11 -179.36(14)
C8 C9 C10 S2 179.38(12)
N4 C9 C10 S2 -0.3(2)
C9 C10 C11 C12 -0.4(2)
S2 C10 C11 C12 -179.43(13)
C8 C7 C12 C11 -0.2(2)
N3 C7 C12 C11 179.17(14)
C10 C11 C12 C7 0.3(2)
C2 C1 N1 O1 -175.60(19)
C6 C1 N1 O1 5.2(3)
C2 C1 N1 O2 2.9(3)
C6 C1 N1 O2 -176.26(18)
C2 C3 N2 O4 171.12(18)
C4 C3 N2 O4 -8.4(3)
C2 C3 N2 O3 -7.9(3)
C4 C3 N2 O3 172.6(2)
C8 C7 N3 O5 173.98(16)
C12 C7 N3 O5 -5.4(2)
C8 C7 N3 O6 -4.1(2)
C12 C7 N3 O6 176.51(17)
C8 C9 N4 O7 2.6(2)
C10 C9 N4 O7 -177.71(17)
C8 C9 N4 O8 -177.67(16)
C10 C9 N4 O8 2.1(2)
C3 C4 S1 S2 178.71(12)
C5 C4 S1 S2 -3.03(14)
C11 C10 S2 S1 -4.57(14)
C9 C10 S2 S1 176.45(11)
C4 S1 S2 C10 80.78(7)
